data_1506541
loop_
_publ_author_name
'Jeffery, David W.'
'Perkins, Michael V.'
'White, Jonathan M.'

_publ_section_title
;
 Synthesis of the putative structure of tridachiahydropyrone.
;
_journal_issue 8
_journal_name_full 'Organic letters'
_journal_page_first 1581
_journal_page_last 1584
_journal_paper_doi 10.1021/ol050236d
_journal_volume 7
_journal_year 2005
_chemical_formula_sum 'C20 H32 O3'
_chemical_formula_weight 320.46
_chemical_name_systematic
;
 ?
;
_space_group_IT_number 19
_symmetry_cell_setting orthorhombic
_symmetry_space_group_name_Hall 'P 2ac 2ab'
_symmetry_space_group_name_H-M 'P 21 21 21'
_atom_sites_solution_hydrogens geom
_atom_sites_solution_primary direct
_atom_sites_solution_secondary difmap
_audit_creation_method SHELXL-97
_cell_angle_alpha 90.00
_cell_angle_beta 90.00
_cell_angle_gamma 90.00
_cell_formula_units_Z 4
_cell_length_a 6.854(3)
_cell_length_b 14.080(4)
_cell_length_c 20.093(9)
_cell_measurement_reflns_used 25
_cell_measurement_temperature 293(2)
_cell_measurement_theta_max 15
_cell_measurement_theta_min 10
_cell_volume 1939.1(13)
_computing_cell_refinement 'CAD4 Express (Enraf Nonius, 1994)'
_computing_data_collection 'CAD4 Express (Enraf Nonius, 1994)'
_computing_data_reduction 'XCAD4 (Harms & Wocadlo, 1995)'
_computing_molecular_graphics ortep3
_computing_structure_refinement 'SHELXL-97 (Sheldrick, 1997)'
_diffrn_ambient_temperature 293(2)
_diffrn_measured_fraction_theta_full 0.999
_diffrn_measured_fraction_theta_max 0.999
_diffrn_measurement_device_type 'Enraf Nonius CAD4'
_diffrn_measurement_method 'non-profiled omega/2theta scans'
_diffrn_radiation_monochromator 'nickel filtered'
_diffrn_radiation_type CuK\a
_diffrn_radiation_wavelength 1.54180
_diffrn_reflns_av_R_equivalents 0.0000
_diffrn_reflns_av_sigmaI/netI 0.3203
_diffrn_reflns_limit_h_max 8
_diffrn_reflns_limit_h_min 0
_diffrn_reflns_limit_k_max 16
_diffrn_reflns_limit_k_min 0
_diffrn_reflns_limit_l_max 23
_diffrn_reflns_limit_l_min 0
_diffrn_reflns_number 1904
_diffrn_reflns_theta_full 64.86
_diffrn_reflns_theta_max 64.86
_diffrn_reflns_theta_min 3.83
_diffrn_source 'Enraf Nonius FR590'
_diffrn_standards_decay_% 1
_diffrn_standards_interval_time 9600
_exptl_absorpt_coefficient_mu 0.563
_exptl_absorpt_correction_type none
_exptl_crystal_colour colourless
_exptl_crystal_density_diffrn 1.098
_exptl_crystal_density_method 'not measured'
_exptl_crystal_description plate
_exptl_crystal_F_000 704
_exptl_crystal_size_max 0.1
_exptl_crystal_size_mid 0.07
_exptl_crystal_size_min 0.01
_refine_diff_density_max 0.184
_refine_diff_density_min -0.232
_refine_diff_density_rms 0.054
_refine_ls_abs_structure_details 'Flack H D (1983), Acta Cryst. A39, 876-881'
_refine_ls_abs_structure_Flack 2.7(18)
_refine_ls_extinction_coef 0.0022(8)
_refine_ls_extinction_expression Fc^*^=kFc[1+0.001xFc^2^\l^3^/sin(2\q)]^-1/4^
_refine_ls_extinction_method SHELXL
_refine_ls_goodness_of_fit_ref 0.974
_refine_ls_hydrogen_treatment mixed
_refine_ls_matrix_type full
_refine_ls_number_parameters 217
_refine_ls_number_reflns 1904
_refine_ls_number_restraints 0
_refine_ls_restrained_S_all 0.974
_refine_ls_R_factor_all 0.3284
_refine_ls_R_factor_gt 0.1065
_refine_ls_shift/su_max 0.420
_refine_ls_shift/su_mean 0.023
_refine_ls_structure_factor_coef Fsqd
_refine_ls_weighting_details 'calc w=1/[\s^2^(Fo^2^)+(0.0807P)^2^+0.0000P] where P=(Fo^2^+2Fc^2^)/3'
_refine_ls_weighting_scheme calc
_refine_ls_wR_factor_gt 0.1767
_refine_ls_wR_factor_ref 0.2657
_reflns_number_gt 519
_reflns_number_total 1904
_reflns_threshold_expression >2sigma(I)
_cod_data_source_file ol050236dsi20050204_011513.cif
_cod_data_source_block jmwmp3
_cod_original_sg_symbol_H-M P212121
_cod_database_code 1506541

loop_
_symmetry_equiv_pos_as_xyz
'x, y, z'
'-x+1/2, -y, z+1/2'
'x+1/2, -y+1/2, -z'
'-x, y+1/2, -z+1/2'

loop_
_atom_site_label
_atom_site_type_symbol
_atom_site_fract_x
_atom_site_fract_y
_atom_site_fract_z
_atom_site_U_iso_or_equiv
_atom_site_adp_type
_atom_site_occupancy
_atom_site_symmetry_multiplicity
_atom_site_calc_flag
_atom_site_refinement_flags
C1 C 0.345(2) 0.5813(11) 0.7366(8) 0.041(4) Uani 1 1 d .
C2 C 0.404(2) 0.5008(12) 0.7785(7) 0.045(4) Uani 1 1 d .
C3 C 0.572(3) 0.4581(11) 0.7674(7) 0.048(5) Uani 1 1 d .
H3A H 0.6001 0.4043 0.7925 0.057 Uiso 1 1 calc R
C4 C 0.723(3) 0.4898(12) 0.7166(7) 0.059(5) Uani 1 1 d .
H4 H 0.8182 0.5290 0.7406 0.071 Uiso 1 1 calc R
C5 C 0.638(2) 0.5524(11) 0.6605(6) 0.049(5) Uani 1 1 d .
H5 H 0.7474 0.5879 0.6411 0.059 Uiso 1 1 calc R
C6 C 0.497(2) 0.6255(11) 0.6910(6) 0.036(4) Uani 1 1 d .
C8 C 0.611(2) 0.6962(10) 0.7369(7) 0.073(6) Uani 1 1 d .
H8A H 0.5289 0.7143 0.7736 0.109 Uiso 1 1 calc R
H8B H 0.6455 0.7518 0.7118 0.109 Uiso 1 1 calc R
H8C H 0.7265 0.6662 0.7534 0.109 Uiso 1 1 calc R
C9 C 0.411(2) 0.6860(13) 0.6332(8) 0.051(5) Uani 1 1 d .
C10 C 0.214(2) 0.6731(12) 0.6042(7) 0.050(4) Uani 1 1 d .
H10 H 0.1574 0.6141 0.6217 0.060 Uiso 1 1 calc R
C11 C 0.081(2) 0.7550(12) 0.6227(7) 0.091(8) Uani 1 1 d .
H11A H -0.0280 0.7316 0.6478 0.137 Uiso 1 1 calc R
H11B H 0.0347 0.7854 0.5829 0.137 Uiso 1 1 calc R
H11C H 0.1522 0.8001 0.6490 0.137 Uiso 1 1 calc R
C12 C 0.230(3) 0.6650(13) 0.5286(7) 0.078(6) Uani 1 1 d .
H12A H 0.2603 0.7265 0.5095 0.094 Uiso 1 1 calc R
H12B H 0.3325 0.6209 0.5168 0.094 Uiso 1 1 calc R
C13 C 0.545(2) 0.4963(11) 0.6046(7) 0.052(5) Uani 1 1 d .
C14 C 0.629(2) 0.5043(11) 0.5444(6) 0.052(5) Uani 1 1 d .
H14 H 0.7366 0.5439 0.5403 0.062 Uiso 1 1 calc R
C15 C 0.559(3) 0.4531(12) 0.4836(7) 0.085(7) Uani 1 1 d .
H15A H 0.4242 0.4344 0.4910 0.102 Uiso 1 1 calc R
H15B H 0.5593 0.4977 0.4468 0.102 Uiso 1 1 calc R
C16 C 0.374(2) 0.4314(11) 0.6165(7) 0.068(6) Uani 1 1 d .
H16A H 0.3242 0.4094 0.5746 0.102 Uiso 1 1 calc R
H16B H 0.2736 0.4653 0.6398 0.102 Uiso 1 1 calc R
H16C H 0.4155 0.3781 0.6427 0.102 Uiso 1 1 calc R
C17 C 0.668(3) 0.3691(15) 0.4636(9) 0.087(6) Uani 1 1 d .
H17 H 0.6612 0.3262 0.5019 0.105 Uiso 1 1 calc R
C18 C 0.576(3) 0.3126(13) 0.4053(8) 0.121(9) Uani 1 1 d .
H18A H 0.4507 0.2891 0.4185 0.182 Uiso 1 1 calc R
H18B H 0.6596 0.2602 0.3939 0.182 Uiso 1 1 calc R
H18C H 0.5619 0.3535 0.3674 0.182 Uiso 1 1 calc R
C19 C 0.878(3) 0.3817(15) 0.4511(10) 0.124(9) Uani 1 1 d .
H19A H 0.8963 0.4094 0.4079 0.187 Uiso 1 1 calc R
H19B H 0.9417 0.3211 0.4528 0.187 Uiso 1 1 calc R
H19C H 0.9320 0.4228 0.4844 0.187 Uiso 1 1 calc R
C20 C 0.835(2) 0.4037(12) 0.6895(7) 0.083(6) Uani 1 1 d .
H20A H 0.9259 0.3817 0.7225 0.125 Uiso 1 1 calc R
H20B H 0.9050 0.4218 0.6500 0.125 Uiso 1 1 calc R
H20C H 0.7449 0.3539 0.6790 0.125 Uiso 1 1 calc R
C21 C 0.259(2) 0.4666(10) 0.8306(6) 0.072(6) Uani 1 1 d .
H21A H 0.1496 0.4377 0.8089 0.108 Uiso 1 1 calc R
H21B H 0.2156 0.5196 0.8566 0.108 Uiso 1 1 calc R
H21C H 0.3213 0.4210 0.8591 0.108 Uiso 1 1 calc R
O1 O 0.1832(19) 0.6209(8) 0.7450(5) 0.081(4) Uani 1 1 d .
O2 O 0.5218(18) 0.7468(8) 0.6089(5) 0.071(4) Uani 1 1 d .
O3 O 0.0460(18) 0.6318(8) 0.5037(5) 0.077(4) Uani 1 1 d .
H3 H 0.0024 0.6703 0.4770 0.116 Uiso 1 1 calc R

loop_
_atom_site_aniso_label
_atom_site_aniso_U_11
_atom_site_aniso_U_22
_atom_site_aniso_U_33
_atom_site_aniso_U_23
_atom_site_aniso_U_13
_atom_site_aniso_U_12
C1 0.034(10) 0.046(10) 0.045(10) -0.029(9) -0.010(9) -0.004(9)
C2 0.054(12) 0.057(11) 0.024(8) 0.002(9) -0.011(9) 0.001(11)
C3 0.062(14) 0.052(11) 0.029(9) -0.006(8) 0.012(9) -0.008(11)
C4 0.055(12) 0.065(12) 0.057(10) -0.017(10) -0.011(10) 0.000(12)
C5 0.050(11) 0.068(11) 0.029(8) 0.007(9) -0.003(8) 0.027(10)
C6 0.021(8) 0.057(11) 0.031(7) 0.012(9) -0.012(8) -0.016(9)
C8 0.109(16) 0.053(11) 0.056(11) 0.006(9) -0.026(13) 0.021(12)
C9 0.035(11) 0.073(14) 0.046(10) -0.020(10) 0.011(9) 0.018(11)
C10 0.033(10) 0.074(12) 0.043(10) -0.001(10) 0.001(9) -0.021(10)
C11 0.095(17) 0.13(2) 0.050(12) -0.013(13) -0.004(12) 0.059(16)
C12 0.071(14) 0.125(16) 0.039(10) 0.005(11) -0.011(11) -0.001(14)
C13 0.071(14) 0.051(11) 0.035(9) -0.003(9) 0.010(10) 0.001(11)
C14 0.051(11) 0.064(11) 0.041(9) -0.016(9) 0.012(9) -0.002(11)
C15 0.105(18) 0.090(15) 0.059(11) -0.047(11) 0.025(12) 0.018(13)
C16 0.076(15) 0.071(13) 0.056(11) -0.025(10) 0.013(12) -0.015(12)
C17 0.112(18) 0.104(17) 0.045(11) -0.016(12) -0.006(13) 0.023(17)
C18 0.19(3) 0.107(16) 0.064(12) -0.039(12) 0.002(17) 0.018(18)
C19 0.089(18) 0.14(2) 0.142(19) -0.040(18) -0.028(18) 0.053(18)
C20 0.072(14) 0.095(15) 0.082(13) 0.027(12) -0.014(12) 0.041(13)
C21 0.087(15) 0.072(13) 0.057(10) 0.030(10) 0.017(11) -0.040(12)
O1 0.081(10) 0.100(10) 0.061(8) 0.027(7) 0.029(8) 0.025(9)
O2 0.073(10) 0.089(10) 0.050(7) 0.021(7) -0.031(8) -0.009(8)
O3 0.101(10) 0.077(9) 0.054(8) 0.023(7) -0.018(7) -0.025(9)

loop_
_atom_type_symbol
_atom_type_description
_atom_type_scat_dispersion_real
_atom_type_scat_dispersion_imag
_atom_type_scat_source
C C 0.0181 0.0091 'International Tables Vol C Tables 4.2.6.8 and 6.1.1.4'
H H 0.0000 0.0000 'International Tables Vol C Tables 4.2.6.8 and 6.1.1.4'
O O 0.0492 0.0322 'International Tables Vol C Tables 4.2.6.8 and 6.1.1.4'

loop_
_geom_angle_atom_site_label_1
_geom_angle_atom_site_label_2
_geom_angle_atom_site_label_3
_geom_angle
O1 C1 C2 120.6(16)
O1 C1 C6 120.4(15)
C2 C1 C6 118.3(14)
C3 C2 C1 119.7(16)
C3 C2 C21 122.8(16)
C1 C2 C21 117.4(15)
C2 C3 C4 125.1(15)
C2 C3 H3A 117.5
C4 C3 H3A 117.5
C3 C4 C20 110.3(13)
C3 C4 C5 113.6(14)
C20 C4 C5 112.3(12)
C3 C4 H4 106.7
C20 C4 H4 106.7
C5 C4 H4 106.7
C13 C5 C6 112.1(13)
C13 C5 C4 113.8(13)
C6 C5 C4 109.1(11)
C13 C5 H5 107.1
C6 C5 H5 107.1
C4 C5 H5 107.2
C1 C6 C5 113.4(13)
C1 C6 C9 114.4(13)
C5 C6 C9 108.0(11)
C1 C6 C8 104.1(11)
C5 C6 C8 110.5(13)
C9 C6 C8 106.3(12)
C6 C8 H8A 109.5
C6 C8 H8B 109.5
H8A C8 H8B 109.5
C6 C8 H8C 109.5
H8A C8 H8C 109.5
H8B C8 H8C 109.5
O2 C9 C10 119.2(16)
O2 C9 C6 115.8(14)
C10 C9 C6 125.0(16)
C9 C10 C11 111.0(14)
C9 C10 C12 109.5(13)
C11 C10 C12 110.0(14)
C9 C10 H10 108.7
C11 C10 H10 108.8
C12 C10 H10 108.7
C10 C11 H11A 109.5
C10 C11 H11B 109.5
H11A C11 H11B 109.5
C10 C11 H11C 109.4
H11A C11 H11C 109.5
H11B C11 H11C 109.5
O3 C12 C10 108.0(14)
O3 C12 H12A 110.1
C10 C12 H12A 110.1
O3 C12 H12B 110.1
C10 C12 H12B 110.1
H12A C12 H12B 108.4
C14 C13 C16 121.9(14)
C14 C13 C5 116.1(15)
C16 C13 C5 121.9(13)
C13 C14 C15 123.8(15)
C13 C14 H14 118.1
C15 C14 H14 118.1
C17 C15 C14 116.8(16)
C17 C15 H15A 108.1
C14 C15 H15A 108.1
C17 C15 H15B 108.1
C14 C15 H15B 108.1
H15A C15 H15B 107.3
C13 C16 H16A 109.5
C13 C16 H16B 109.5
H16A C16 H16B 109.5
C13 C16 H16C 109.5
H16A C16 H16C 109.5
H16B C16 H16C 109.5
C15 C17 C19 117(2)
C15 C17 C18 114.6(17)
C19 C17 C18 109.3(18)
C15 C17 H17 104.9
C19 C17 H17 105.0
C18 C17 H17 104.9
C17 C18 H18A 109.5
C17 C18 H18B 109.5
H18A C18 H18B 109.5
C17 C18 H18C 109.4
H18A C18 H18C 109.5
H18B C18 H18C 109.5
C17 C19 H19A 109.5
C17 C19 H19B 109.5
H19A C19 H19B 109.5
C17 C19 H19C 109.5
H19A C19 H19C 109.5
H19B C19 H19C 109.5
C4 C20 H20A 109.5
C4 C20 H20B 109.5
H20A C20 H20B 109.5
C4 C20 H20C 109.4
H20A C20 H20C 109.5
H20B C20 H20C 109.5
C2 C21 H21A 109.5
C2 C21 H21B 109.5
H21A C21 H21B 109.5
C2 C21 H21C 109.4
H21A C21 H21C 109.5
H21B C21 H21C 109.5
C12 O3 H3 109.5

loop_
_geom_bond_atom_site_label_1
_geom_bond_atom_site_label_2
_geom_bond_distance
C1 O1 1.255(16)
C1 C2 1.467(18)
C1 C6 1.522(18)
C2 C3 1.317(18)
C2 C21 1.520(18)
C3 C4 1.522(19)
C3 H3A 0.9300
C4 C20 1.535(19)
C4 C5 1.544(17)
C4 H4 0.9800
C5 C13 1.517(19)
C5 C6 1.539(18)
C5 H5 0.9800
C6 C9 1.558(19)
C6 C8 1.564(17)
C8 H8A 0.9601
C8 H8B 0.9601
C8 H8C 0.9601
C9 O2 1.245(17)
C9 C10 1.483(19)
C10 C11 1.515(19)
C10 C12 1.527(17)
C10 H10 0.9800
C11 H11A 0.9600
C11 H11B 0.9600
C11 H11C 0.9600
C12 O3 1.432(17)
C12 H12A 0.9700
C12 H12B 0.9700
C13 C14 1.343(16)
C13 C16 1.503(18)
C14 C15 1.497(17)
C14 H14 0.9300
C15 C17 1.46(2)
C15 H15A 0.9700
C15 H15B 0.9700
C16 H16A 0.9600
C16 H16B 0.9600
C16 H16C 0.9600
C17 C19 1.47(2)
C17 C18 1.55(2)
C17 H17 0.9800
C18 H18A 0.9600
C18 H18B 0.9600
C18 H18C 0.9600
C19 H19A 0.9601
C19 H19B 0.9601
C19 H19C 0.9601
C20 H20A 0.9600
C20 H20B 0.9600
C20 H20C 0.9600
C21 H21A 0.9600
C21 H21B 0.9600
C21 H21C 0.9600
O3 H3 0.8200

loop_
_geom_torsion_atom_site_label_1
_geom_torsion_atom_site_label_2
_geom_torsion_atom_site_label_3
_geom_torsion_atom_site_label_4
_geom_torsion
O1 C1 C2 C3 177.6(14)
C6 C1 C2 C3 -12.1(19)
O1 C1 C2 C21 1(2)
C6 C1 C2 C21 171.7(12)
C1 C2 C3 C4 5(2)
C21 C2 C3 C4 -179.2(13)
C2 C3 C4 C20 -149.0(15)
C2 C3 C4 C5 -22(2)
C3 C4 C5 C13 -82.7(17)
C20 C4 C5 C13 43(2)
C3 C4 C5 C6 43.4(18)
C20 C4 C5 C6 169.4(13)
O1 C1 C6 C5 -153.1(13)
C2 C1 C6 C5 36.6(16)
O1 C1 C6 C9 -28.7(19)
C2 C1 C6 C9 161.0(13)
O1 C1 C6 C8 86.8(16)
C2 C1 C6 C8 -83.5(14)
C13 C5 C6 C1 76.0(15)
C4 C5 C6 C1 -51.0(17)
C13 C5 C6 C9 -51.8(17)
C4 C5 C6 C9 -178.8(13)
C13 C5 C6 C8 -167.6(11)
C4 C5 C6 C8 65.4(16)
C1 C6 C9 O2 157.2(14)
C5 C6 C9 O2 -75.6(18)
C8 C6 C9 O2 42.9(19)
C1 C6 C9 C10 -26(2)
C5 C6 C9 C10 101.7(17)
C8 C6 C9 C10 -139.8(15)
O2 C9 C10 C11 -73.1(18)
C6 C9 C10 C11 109.7(18)
O2 C9 C10 C12 49(2)
C6 C9 C10 C12 -128.6(16)
C9 C10 C12 O3 167.3(14)
C11 C10 C12 O3 -70.5(18)
C6 C5 C13 C14 119.1(15)
C4 C5 C13 C14 -116.4(16)
C6 C5 C13 C16 -64.0(17)
C4 C5 C13 C16 60(2)
C16 C13 C14 C15 2(2)
C5 C13 C14 C15 179.0(14)
C13 C14 C15 C17 -102(2)
C14 C15 C17 C19 -57(2)
C14 C15 C17 C18 173.5(15)

loop_
_cod_related_entry_id
_cod_related_entry_database
_cod_related_entry_code
1 ChemSpider 21200089
